data_7000488
loop_
_publ_author_name
'Allenbaugh, Rachel J.'
'Rheingold, Arnold L.'
'Doerrer, Linda H.'

_publ_section_title
;
 Tris(t-butyl)terpyridine-copper(II) complexes and ligand field effects
;
_journal_coden_ASTM DTARAF
_journal_issue 7
_journal_name_full 'Dalton Transactions'
_journal_page_first 1155
_journal_page_last 1163
_journal_paper_doi 10.1039/b809894h
_journal_year 2009
_chemical_formula_sum 'C29 H39 Cu F6 N4 O P S'
_chemical_formula_weight 700.21
_space_group_IT_number 14
_symmetry_cell_setting monoclinic
_symmetry_space_group_name_Hall '-P 2ybc'
_symmetry_space_group_name_H-M 'P 1 21/c 1'
_atom_sites_solution_hydrogens geom
_atom_sites_solution_primary direct
_atom_sites_solution_secondary difmap
_audit_creation_method SHELXL-97
_cell_angle_alpha 90.00
_cell_angle_beta 94.2090(10)
_cell_angle_gamma 90.00
_cell_formula_units_Z 4
_cell_length_a 12.8569(10)
_cell_length_b 22.8389(17)
_cell_length_c 11.2204(9)
_cell_measurement_reflns_used 8947
_cell_measurement_temperature 100(2)
_cell_measurement_theta_max 28.01
_cell_measurement_theta_min 2.39
_cell_volume 3285.8(4)
_computing_cell_refinement 'Bruker SMART'
_computing_data_collection 'Bruker SMART'
_computing_data_reduction 'Bruker SAINT'
_computing_molecular_graphics 'Bruker SHELXTL'
_computing_publication_material 'Bruker SHELXTL'
_computing_structure_refinement 'SHELXL-97 (Sheldrick, 1997)'
_computing_structure_solution 'SHELXS-97 (Sheldrick, 1990)'
_diffrn_ambient_temperature 100(2)
_diffrn_measured_fraction_theta_full 1.000
_diffrn_measured_fraction_theta_max 0.922
_diffrn_measurement_device_type 'CCD area detector'
_diffrn_measurement_method 'phi and omega scans'
_diffrn_radiation_monochromator graphite
_diffrn_radiation_source 'fine-focus sealed tube'
_diffrn_radiation_type MoK\a
_diffrn_radiation_wavelength 0.71073
_diffrn_reflns_av_R_equivalents 0.0523
_diffrn_reflns_av_sigmaI/netI 0.0594
_diffrn_reflns_limit_h_max 16
_diffrn_reflns_limit_h_min -17
_diffrn_reflns_limit_k_max 29
_diffrn_reflns_limit_k_min -29
_diffrn_reflns_limit_l_max 14
_diffrn_reflns_limit_l_min -14
_diffrn_reflns_number 24665
_diffrn_reflns_theta_full 25.00
_diffrn_reflns_theta_max 28.29
_diffrn_reflns_theta_min 1.59
_exptl_absorpt_coefficient_mu 0.840
_exptl_absorpt_correction_T_max 0.9133
_exptl_absorpt_correction_T_min 0.7690
_exptl_absorpt_correction_type multi-scan
_exptl_absorpt_process_details sadabs
_exptl_crystal_colour blue
_exptl_crystal_density_diffrn 1.415
_exptl_crystal_density_method 'not measured'
_exptl_crystal_description plate
_exptl_crystal_F_000 1452
_exptl_crystal_size_max 0.33
_exptl_crystal_size_mid 0.28
_exptl_crystal_size_min 0.11
_refine_diff_density_max 2.641
_refine_diff_density_min -0.968
_refine_diff_density_rms 0.097
_refine_ls_extinction_method none
_refine_ls_goodness_of_fit_ref 1.039
_refine_ls_hydrogen_treatment constr
_refine_ls_matrix_type full
_refine_ls_number_parameters 392
_refine_ls_number_reflns 7519
_refine_ls_number_restraints 0
_refine_ls_restrained_S_all 1.039
_refine_ls_R_factor_all 0.0759
_refine_ls_R_factor_gt 0.0518
_refine_ls_shift/su_max 0.008
_refine_ls_shift/su_mean 0.000
_refine_ls_structure_factor_coef Fsqd
_refine_ls_weighting_details 'calc w=1/[\s^2^(Fo^2^)+(0.0750P)^2^+3.5000P] where P=(Fo^2^+2Fc^2^)/3'
_refine_ls_weighting_scheme calc
_refine_ls_wR_factor_gt 0.1353
_refine_ls_wR_factor_ref 0.1520
_reflns_number_gt 5576
_reflns_number_total 7519
_reflns_threshold_expression >2sigma(I)
_cod_data_source_file B809894H.txt
_cod_data_source_block lhd92-Compound-2b
_cod_depositor_comments
;
The following automatic conversions were performed:
'_symmetry_cell_setting' value 'Monoclinic' changed to 'monoclinic'
according to '/home/saulius/struct/CIF-dictionaries/cif_core.dic'
dictionary named 'cif_core.dic' version 2.4.1 from 2010-06-29.

Automatic conversion script
Id: cif_fix_enum 1527 2010-12-29 10:47:43Z saulius 
;
_cod_original_sg_symbol_H-M P2(1)/c
_cod_database_code 7000488

loop_
_symmetry_equiv_pos_as_xyz
'x, y, z'
'-x, y+1/2, -z+1/2'
'-x, -y, -z'
'x, -y-1/2, z-1/2'

loop_
_atom_site_label
_atom_site_type_symbol
_atom_site_fract_x
_atom_site_fract_y
_atom_site_fract_z
_atom_site_U_iso_or_equiv
_atom_site_adp_type
_atom_site_occupancy
_atom_site_symmetry_multiplicity
_atom_site_calc_flag
_atom_site_refinement_flags
_atom_site_disorder_assembly
_atom_site_disorder_group
Cu1 Cu 0.17178(3) 0.563772(17) 0.47803(3) 0.01749(12) Uani 1 1 d . . .
S1 S 0.39406(7) 0.40228(4) 0.53201(9) 0.0323(2) Uani 1 1 d . . .
P1 P 0.09129(7) 0.66203(4) 1.05041(8) 0.0233(2) Uani 1 1 d . . .
F1 F 0.21289(16) 0.64822(10) 1.0431(2) 0.0426(6) Uani 1 1 d . . .
F2 F 0.11725(18) 0.69124(10) 1.17933(19) 0.0425(6) Uani 1 1 d . . .
F3 F -0.02938(16) 0.67559(11) 1.0593(2) 0.0404(6) Uani 1 1 d . . .
F4 F 0.0660(2) 0.63204(10) 0.92314(19) 0.0412(6) Uani 1 1 d . . .
F5 F 0.10552(17) 0.72396(9) 0.9868(2) 0.0356(5) Uani 1 1 d . . .
F6 F 0.07794(18) 0.60016(10) 1.11490(19) 0.0394(5) Uani 1 1 d . . .
O1 O 0.2425(2) 0.60645(12) 0.3266(2) 0.0304(6) Uani 1 1 d . . .
N1 N 0.2570(2) 0.49419(12) 0.4731(3) 0.0245(6) Uani 1 1 d . . .
N2 N 0.26187(19) 0.60908(12) 0.6017(2) 0.0180(5) Uani 1 1 d . . .
N3 N 0.06994(19) 0.61771(12) 0.5335(2) 0.0178(5) Uani 1 1 d . . .
N4 N 0.0419(2) 0.53751(12) 0.3769(2) 0.0192(5) Uani 1 1 d . . .
C4 C 0.3655(2) 0.60468(14) 0.6241(3) 0.0193(6) Uani 1 1 d . . .
H4A H 0.4022 0.5765 0.5813 0.023 Uiso 1 1 calc R . .
C5 C 0.4209(2) 0.63962(14) 0.7071(3) 0.0202(6) Uani 1 1 d . . .
H5A H 0.4944 0.6355 0.7194 0.024 Uiso 1 1 calc R . .
C6 C 0.3692(2) 0.68094(14) 0.7729(3) 0.0197(6) Uani 1 1 d . . .
C7 C 0.2606(2) 0.68528(14) 0.7486(3) 0.0178(6) Uani 1 1 d . . .
H7A H 0.2218 0.7128 0.7908 0.021 Uiso 1 1 calc R . .
C8 C 0.2103(2) 0.64948(14) 0.6631(3) 0.0176(6) Uani 1 1 d . . .
C9 C 0.0973(2) 0.65246(13) 0.6275(3) 0.0164(6) Uani 1 1 d . . .
C10 C 0.0225(2) 0.68477(14) 0.6819(3) 0.0173(6) Uani 1 1 d . . .
H10A H 0.0424 0.7092 0.7482 0.021 Uiso 1 1 calc R . .
C11 C -0.0822(2) 0.68129(14) 0.6387(3) 0.0171(6) Uani 1 1 d . . .
C12 C -0.1071(2) 0.64551(14) 0.5389(3) 0.0170(6) Uani 1 1 d . . .
H12A H -0.1772 0.6426 0.5062 0.020 Uiso 1 1 calc R . .
C13 C -0.0290(2) 0.61438(13) 0.4883(3) 0.0163(6) Uani 1 1 d . . .
C14 C -0.0415(2) 0.57283(13) 0.3868(3) 0.0177(6) Uani 1 1 d . . .
C15 C -0.1281(2) 0.57091(14) 0.3061(3) 0.0195(6) Uani 1 1 d . . .
H15A H -0.1849 0.5967 0.3156 0.023 Uiso 1 1 calc R . .
C16 C -0.1329(2) 0.53155(14) 0.2110(3) 0.0202(7) Uani 1 1 d . . .
C17 C -0.0493(3) 0.49299(15) 0.2066(3) 0.0229(7) Uani 1 1 d . . .
H17A H -0.0507 0.4635 0.1468 0.027 Uiso 1 1 calc R . .
C18 C 0.0360(2) 0.49744(14) 0.2890(3) 0.0204(6) Uani 1 1 d . . .
H18A H 0.0925 0.4711 0.2832 0.024 Uiso 1 1 calc R . .
C19 C 0.4303(2) 0.71953(15) 0.8640(3) 0.0223(7) Uani 1 1 d . . .
C20 C 0.4931(3) 0.67961(18) 0.9542(3) 0.0323(8) Uani 1 1 d . . .
H20A H 0.5385 0.6539 0.9112 0.048 Uiso 1 1 calc R . .
H20B H 0.4449 0.6558 0.9975 0.048 Uiso 1 1 calc R . .
H20C H 0.5356 0.7038 1.0110 0.048 Uiso 1 1 calc R . .
C21 C 0.5055(3) 0.75727(17) 0.7971(3) 0.0340(8) Uani 1 1 d . . .
H21A H 0.5505 0.7319 0.7527 0.051 Uiso 1 1 calc R . .
H21B H 0.5486 0.7809 0.8545 0.051 Uiso 1 1 calc R . .
H21C H 0.4655 0.7832 0.7411 0.051 Uiso 1 1 calc R . .
C22 C 0.3607(3) 0.75953(17) 0.9333(3) 0.0313(8) Uani 1 1 d . . .
H22A H 0.4043 0.7832 0.9903 0.047 Uiso 1 1 calc R . .
H22B H 0.3127 0.7356 0.9768 0.047 Uiso 1 1 calc R . .
H22C H 0.3207 0.7854 0.8774 0.047 Uiso 1 1 calc R . .
C23 C -0.1689(2) 0.71184(14) 0.7007(3) 0.0194(6) Uani 1 1 d . . .
C24 C -0.1269(2) 0.75769(15) 0.7919(3) 0.0240(7) Uani 1 1 d . . .
H24A H -0.0903 0.7885 0.7508 0.036 Uiso 1 1 calc R . .
H24B H -0.0786 0.7389 0.8518 0.036 Uiso 1 1 calc R . .
H24C H -0.1851 0.7750 0.8313 0.036 Uiso 1 1 calc R . .
C25 C -0.2444(2) 0.74227(15) 0.6076(3) 0.0209(7) Uani 1 1 d . . .
H25A H -0.2069 0.7725 0.5660 0.031 Uiso 1 1 calc R . .
H25B H -0.3014 0.7604 0.6479 0.031 Uiso 1 1 calc R . .
H25C H -0.2731 0.7133 0.5497 0.031 Uiso 1 1 calc R . .
C26 C -0.2266(3) 0.66410(15) 0.7676(3) 0.0268(7) Uani 1 1 d . . .
H26A H -0.1777 0.6453 0.8268 0.040 Uiso 1 1 calc R . .
H26B H -0.2549 0.6347 0.7103 0.040 Uiso 1 1 calc R . .
H26C H -0.2837 0.6820 0.8080 0.040 Uiso 1 1 calc R . .
C27 C -0.2226(3) 0.53081(15) 0.1133(3) 0.0235(7) Uani 1 1 d . . .
C28 C -0.2940(3) 0.58303(19) 0.1226(4) 0.0429(10) Uani 1 1 d . . .
H28A H -0.3255 0.5820 0.1995 0.064 Uiso 1 1 calc R . .
H28B H -0.3491 0.5817 0.0575 0.064 Uiso 1 1 calc R . .
H28C H -0.2537 0.6192 0.1168 0.064 Uiso 1 1 calc R . .
C29 C -0.2840(3) 0.47420(18) 0.1222(3) 0.0362(9) Uani 1 1 d . . .
H29A H -0.3149 0.4727 0.1994 0.054 Uiso 1 1 calc R . .
H29B H -0.2371 0.4407 0.1153 0.054 Uiso 1 1 calc R . .
H29C H -0.3394 0.4727 0.0575 0.054 Uiso 1 1 calc R . .
C30 C -0.1742(3) 0.53321(19) -0.0089(3) 0.0370(9) Uani 1 1 d . . .
H30A H -0.1343 0.5695 -0.0145 0.056 Uiso 1 1 calc R . .
H30B H -0.2299 0.5320 -0.0733 0.056 Uiso 1 1 calc R . .
H30C H -0.1278 0.4996 -0.0161 0.056 Uiso 1 1 calc R . .
C31 C 0.3317(4) 0.5816(3) 0.2678(4) 0.0634(14) Uani 1 1 d . . .
H31B H 0.3501 0.6078 0.2033 0.095 Uiso 1 1 calc R . .
H31C H 0.3126 0.5431 0.2346 0.095 Uiso 1 1 calc R . .
H31A H 0.3916 0.5776 0.3264 0.095 Uiso 1 1 calc R . .
C32 C 0.3151(2) 0.45654(15) 0.4981(3) 0.0217(7) Uani 1 1 d . . .
H1 H 0.202(3) 0.6196(19) 0.284(4) 0.035(13) Uiso 1 1 d . . .

loop_
_atom_site_aniso_label
_atom_site_aniso_U_11
_atom_site_aniso_U_22
_atom_site_aniso_U_33
_atom_site_aniso_U_23
_atom_site_aniso_U_13
_atom_site_aniso_U_12
Cu1 0.01677(19) 0.0177(2) 0.0182(2) -0.00132(15) 0.00201(14) 0.00226(15)
S1 0.0221(4) 0.0274(5) 0.0473(6) 0.0024(4) 0.0007(4) 0.0078(4)
P1 0.0263(4) 0.0216(5) 0.0220(4) -0.0005(3) 0.0026(3) 0.0008(4)
F1 0.0309(11) 0.0388(13) 0.0591(16) 0.0078(11) 0.0094(10) 0.0092(10)
F2 0.0539(14) 0.0399(14) 0.0317(12) -0.0120(10) -0.0108(10) 0.0108(11)
F3 0.0266(10) 0.0554(15) 0.0396(13) 0.0039(11) 0.0053(9) 0.0044(11)
F4 0.0696(16) 0.0279(12) 0.0255(11) -0.0037(9) -0.0006(10) 0.0020(11)
F5 0.0393(12) 0.0234(11) 0.0443(13) 0.0038(9) 0.0036(10) 0.0005(10)
F6 0.0509(13) 0.0312(12) 0.0360(12) 0.0115(10) 0.0033(10) -0.0041(11)
O1 0.0290(13) 0.0400(16) 0.0221(13) 0.0078(11) 0.0019(11) -0.0009(12)
N1 0.0230(13) 0.0228(15) 0.0278(15) -0.0006(12) 0.0029(11) 0.0024(12)
N2 0.0192(12) 0.0196(14) 0.0154(12) 0.0019(10) 0.0022(10) 0.0018(11)
N3 0.0170(12) 0.0195(14) 0.0170(13) 0.0017(10) 0.0010(9) 0.0023(11)
N4 0.0221(13) 0.0172(14) 0.0182(13) 0.0008(10) 0.0016(10) 0.0008(11)
C4 0.0173(14) 0.0207(16) 0.0206(15) 0.0005(12) 0.0057(12) 0.0059(13)
C5 0.0146(13) 0.0246(17) 0.0214(16) 0.0023(13) 0.0014(11) 0.0021(13)
C6 0.0215(15) 0.0205(16) 0.0172(15) 0.0025(12) 0.0021(12) 0.0002(13)
C7 0.0192(14) 0.0208(16) 0.0134(14) 0.0012(12) 0.0016(11) 0.0035(13)
C8 0.0165(14) 0.0192(16) 0.0171(15) 0.0018(12) 0.0021(11) 0.0047(12)
C9 0.0184(14) 0.0160(15) 0.0149(14) 0.0025(11) 0.0019(11) 0.0035(12)
C10 0.0180(14) 0.0173(16) 0.0165(15) 0.0000(12) 0.0007(11) -0.0002(12)
C11 0.0188(14) 0.0172(15) 0.0152(14) 0.0035(12) 0.0010(11) 0.0004(12)
C12 0.0160(13) 0.0191(16) 0.0157(14) 0.0023(12) 0.0011(11) 0.0012(12)
C13 0.0169(13) 0.0170(15) 0.0150(14) 0.0012(12) 0.0005(11) -0.0015(12)
C14 0.0213(14) 0.0169(16) 0.0155(14) 0.0000(12) 0.0051(11) -0.0026(12)
C15 0.0214(15) 0.0166(16) 0.0206(16) 0.0022(12) 0.0023(12) 0.0013(13)
C16 0.0259(16) 0.0172(16) 0.0174(15) 0.0022(12) 0.0011(12) -0.0053(13)
C17 0.0287(16) 0.0203(17) 0.0201(16) -0.0037(13) 0.0050(13) -0.0045(14)
C18 0.0229(15) 0.0167(16) 0.0221(16) -0.0026(12) 0.0052(12) 0.0000(13)
C19 0.0205(15) 0.0232(17) 0.0229(16) -0.0031(13) -0.0006(12) -0.0012(14)
C20 0.0321(18) 0.038(2) 0.0249(18) -0.0037(16) -0.0094(14) 0.0019(17)
C21 0.0285(18) 0.035(2) 0.039(2) -0.0049(17) 0.0063(15) -0.0086(17)
C22 0.0264(17) 0.034(2) 0.033(2) -0.0129(16) -0.0002(14) -0.0032(16)
C23 0.0173(14) 0.0232(17) 0.0179(15) -0.0001(13) 0.0029(11) 0.0046(13)
C24 0.0230(16) 0.0290(19) 0.0201(16) -0.0058(14) 0.0022(12) 0.0080(14)
C25 0.0160(14) 0.0240(17) 0.0226(16) -0.0008(13) 0.0011(12) 0.0048(13)
C26 0.0248(16) 0.0285(19) 0.0280(18) 0.0041(14) 0.0088(13) 0.0027(15)
C27 0.0307(17) 0.0211(17) 0.0179(16) 0.0021(13) -0.0027(13) -0.0035(14)
C28 0.047(2) 0.041(2) 0.037(2) -0.0078(18) -0.0217(18) 0.013(2)
C29 0.0339(19) 0.038(2) 0.035(2) 0.0072(17) -0.0071(15) -0.0147(18)
C30 0.045(2) 0.049(3) 0.0173(17) 0.0035(16) -0.0007(15) -0.0084(19)
C31 0.064(3) 0.085(4) 0.042(3) 0.003(3) 0.011(2) -0.012(3)
C32 0.0188(15) 0.0231(17) 0.0242(17) -0.0062(13) 0.0069(12) -0.0028(14)

loop_
_atom_type_symbol
_atom_type_description
_atom_type_scat_dispersion_real
_atom_type_scat_dispersion_imag
_atom_type_scat_source
C C 0.0033 0.0016 'International Tables Vol C Tables 4.2.6.8 and 6.1.1.4'
H H 0.0000 0.0000 'International Tables Vol C Tables 4.2.6.8 and 6.1.1.4'
N N 0.0061 0.0033 'International Tables Vol C Tables 4.2.6.8 and 6.1.1.4'
F F 0.0171 0.0103 'International Tables Vol C Tables 4.2.6.8 and 6.1.1.4'
P P 0.1023 0.0942 'International Tables Vol C Tables 4.2.6.8 and 6.1.1.4'
S S 0.1246 0.1234 'International Tables Vol C Tables 4.2.6.8 and 6.1.1.4'
Cu Cu 0.3201 1.2651 'International Tables Vol C Tables 4.2.6.8 and 6.1.1.4'
O O 0.0106 0.0060 'International Tables Vol C Tables 4.2.6.8 and 6.1.1.4'

loop_
_geom_angle_atom_site_label_1
_geom_angle_atom_site_label_2
_geom_angle_atom_site_label_3
_geom_angle
_geom_angle_site_symmetry_1
_geom_angle_site_symmetry_3
_geom_angle_publ_flag
N1 Cu1 N3 158.67(12) . . ?
N1 Cu1 N2 98.21(11) . . ?
N3 Cu1 N2 79.68(10) . . ?
N1 Cu1 N4 100.65(11) . . ?
N3 Cu1 N4 79.64(11) . . ?
N2 Cu1 N4 159.30(10) . . ?
N1 Cu1 O1 94.27(11) . . ?
N3 Cu1 O1 107.02(11) . . ?
N2 Cu1 O1 93.11(10) . . ?
N4 Cu1 O1 93.91(10) . . ?
F3 P1 F4 90.23(13) . . ?
F3 P1 F5 89.98(12) . . ?
F4 P1 F5 90.15(12) . . ?
F3 P1 F6 90.36(13) . . ?
F4 P1 F6 90.23(12) . . ?
F5 P1 F6 179.49(14) . . ?
F3 P1 F1 179.35(14) . . ?
F4 P1 F1 90.29(14) . . ?
F5 P1 F1 90.41(12) . . ?
F6 P1 F1 89.25(12) . . ?
F3 P1 F2 90.11(13) . . ?
F4 P1 F2 179.11(13) . . ?
F5 P1 F2 90.67(13) . . ?
F6 P1 F2 88.95(13) . . ?
F1 P1 F2 89.36(13) . . ?
C31 O1 Cu1 123.4(3) . . ?
C32 N1 Cu1 163.5(3) . . ?
C4 N2 C8 118.2(3) . . ?
C4 N2 Cu1 126.9(2) . . ?
C8 N2 Cu1 114.8(2) . . ?
C13 N3 C9 121.2(3) . . ?
C13 N3 Cu1 119.3(2) . . ?
C9 N3 Cu1 118.9(2) . . ?
C18 N4 C14 117.7(3) . . ?
C18 N4 Cu1 127.5(2) . . ?
C14 N4 Cu1 113.6(2) . . ?
N2 C4 C5 122.6(3) . . ?
C4 C5 C6 120.3(3) . . ?
C5 C6 C7 116.7(3) . . ?
C5 C6 C19 120.3(3) . . ?
C7 C6 C19 123.0(3) . . ?
C8 C7 C6 120.0(3) . . ?
N2 C8 C7 122.2(3) . . ?
N2 C8 C9 113.7(3) . . ?
C7 C8 C9 124.0(3) . . ?
N3 C9 C10 120.5(3) . . ?
N3 C9 C8 112.3(3) . . ?
C10 C9 C8 127.1(3) . . ?
C9 C10 C11 119.8(3) . . ?
C10 C11 C12 117.8(3) . . ?
C10 C11 C23 122.2(3) . . ?
C12 C11 C23 119.9(3) . . ?
C13 C12 C11 119.7(3) . . ?
N3 C13 C12 120.9(3) . . ?
N3 C13 C14 112.0(3) . . ?
C12 C13 C14 127.1(3) . . ?
N4 C14 C15 122.1(3) . . ?
N4 C14 C13 113.8(3) . . ?
C15 C14 C13 124.1(3) . . ?
C14 C15 C16 120.7(3) . . ?
C15 C16 C17 116.4(3) . . ?
C15 C16 C27 122.9(3) . . ?
C17 C16 C27 120.7(3) . . ?
C18 C17 C16 120.3(3) . . ?
N4 C18 C17 122.7(3) . . ?
C6 C19 C22 113.2(3) . . ?
C6 C19 C21 108.0(3) . . ?
C22 C19 C21 109.1(3) . . ?
C6 C19 C20 108.5(3) . . ?
C22 C19 C20 108.5(3) . . ?
C21 C19 C20 109.6(3) . . ?
C11 C23 C24 112.5(2) . . ?
C11 C23 C25 110.1(2) . . ?
C24 C23 C25 108.5(3) . . ?
C11 C23 C26 107.0(3) . . ?
C24 C23 C26 108.4(3) . . ?
C25 C23 C26 110.3(3) . . ?
C28 C27 C29 110.2(3) . . ?
C28 C27 C16 111.8(3) . . ?
C29 C27 C16 109.2(3) . . ?
C28 C27 C30 108.6(3) . . ?
C29 C27 C30 109.4(3) . . ?
C16 C27 C30 107.6(3) . . ?
N1 C32 S1 178.3(3) . . ?

loop_
_geom_bond_atom_site_label_1
_geom_bond_atom_site_label_2
_geom_bond_distance
_geom_bond_site_symmetry_2
_geom_bond_publ_flag
Cu1 N1 1.933(3) . ?
Cu1 N3 1.933(3) . ?
Cu1 N2 2.025(3) . ?
Cu1 N4 2.039(3) . ?
Cu1 O1 2.211(2) . ?
S1 C32 1.629(3) . ?
P1 F3 1.592(2) . ?
P1 F4 1.596(2) . ?
P1 F5 1.601(2) . ?
P1 F6 1.602(2) . ?
P1 F1 1.603(2) . ?
P1 F2 1.606(2) . ?
O1 C31 1.478(6) . ?
N1 C32 1.160(4) . ?
N2 C4 1.341(4) . ?
N2 C8 1.354(4) . ?
N3 C13 1.336(4) . ?
N3 C9 1.346(4) . ?
N4 C18 1.343(4) . ?
N4 C14 1.353(4) . ?
C4 C5 1.384(4) . ?
C5 C6 1.396(4) . ?
C6 C7 1.407(4) . ?
C6 C19 1.524(4) . ?
C7 C8 1.385(4) . ?
C8 C9 1.479(4) . ?
C9 C10 1.389(4) . ?
C10 C11 1.399(4) . ?
C11 C12 1.404(4) . ?
C11 C23 1.526(4) . ?
C12 C13 1.386(4) . ?
C13 C14 1.481(4) . ?
C14 C15 1.384(4) . ?
C15 C16 1.393(4) . ?
C16 C17 1.393(5) . ?
C16 C27 1.532(4) . ?
C17 C18 1.385(4) . ?
C19 C22 1.530(5) . ?
C19 C21 1.532(5) . ?
C19 C20 1.544(5) . ?
C23 C24 1.534(4) . ?
C23 C25 1.538(4) . ?
C23 C26 1.544(4) . ?
C27 C28 1.513(5) . ?
C27 C29 1.522(5) . ?
C27 C30 1.547(5) . ?
